data_2012013
loop_
_publ_author_name
'Jene, Paul G.'
'Pernin, Christopher G.'
'Ibers, James A.'

_publ_section_title
;
 Comparison of conventional and synchrotron X-ray structure
 determinations of the adduct
 1,2,4,5-tetrahydroxybenzene--2,5-dihydroxy-1,4-benzoquinone (1/1) and
 a conventional X-ray structure determination of
 1,2,4,5-tetrahydroxybenzene monohydrate
;
_journal_issue 6
_journal_name_full 'Acta Crystallographica Section C'
_journal_page_first 730
_journal_page_last 734
_journal_paper_doi 10.1107/S0108270101003353
_journal_volume 57
_journal_year 2001
_chemical_formula_moiety 'C6 H6 O4 , H2 O'
_chemical_formula_sum 'C6 H8 O5'
_chemical_formula_weight 160.12
_chemical_melting_point 490.5(5)
_chemical_name_systematic
;
1,2,4,5-Tetrahydroxybenzene monohydrate
;
_space_group_IT_number 13
_symmetry_cell_setting monoclinic
_symmetry_space_group_name_Hall '-P 2yac'
_symmetry_space_group_name_H-M 'P 1 2/n 1'
_audit_creation_method SHELXL97
_cell_angle_alpha 90
_cell_angle_beta 102.33(3)
_cell_angle_gamma 90
_cell_formula_units_Z 4
_cell_length_a 13.487(3)
_cell_length_b 3.6470(10)
_cell_length_c 13.506(3)
_cell_measurement_reflns_used 623
_cell_measurement_temperature 203(2)
_cell_measurement_theta_max 28.30
_cell_measurement_theta_min 1.94
_cell_volume 649.0(3)
_computing_cell_refinement 'SMART (Bruker, 1998)'
_computing_data_collection 'SMART (Bruker, 1998)'
_computing_data_reduction 'SAINT-Plus (Bruker, 1998)'
_computing_molecular_graphics 'SHELXTL/PC (Sheldrick, 1997b)'
_computing_publication_material SHELXTL/PC
_computing_structure_refinement 'SHELXL97 (Sheldrick, 1997a)'
_computing_structure_solution 'SHELXS97 (Sheldrick, 1990)'
_diffrn_ambient_temperature 203(2)
_diffrn_measured_fraction_theta_full .977
_diffrn_measured_fraction_theta_max .977
_diffrn_measurement_device_type 'Bruker Smart1000 CCD'
_diffrn_measurement_method \w
_diffrn_radiation_monochromator graphite
_diffrn_radiation_source 'standard-focus sealed tube'
_diffrn_radiation_type 'Mo K\a'
_diffrn_radiation_wavelength .71073
_diffrn_reflns_av_R_equivalents .022
_diffrn_reflns_av_sigmaI/netI .029
_diffrn_reflns_limit_h_max 13
_diffrn_reflns_limit_h_min -17
_diffrn_reflns_limit_k_max 4
_diffrn_reflns_limit_k_min -4
_diffrn_reflns_limit_l_max 18
_diffrn_reflns_limit_l_min -11
_diffrn_reflns_number 3708
_diffrn_reflns_theta_full 28.30
_diffrn_reflns_theta_max 28.30
_diffrn_reflns_theta_min 1.94
_diffrn_standards_decay_% <2
_exptl_absorpt_coefficient_mu .146
_exptl_absorpt_correction_type none
_exptl_crystal_colour 'pale pink'
_exptl_crystal_density_diffrn 1.639
_exptl_crystal_density_method 'not measured'
_exptl_crystal_description 'rectangular prism'
_exptl_crystal_F_000 336
_exptl_crystal_size_max .5
_exptl_crystal_size_mid .2
_exptl_crystal_size_min .2
_refine_diff_density_max .39
_refine_diff_density_min -.26
_refine_ls_extinction_method none
_refine_ls_goodness_of_fit_ref 1.22
_refine_ls_hydrogen_treatment constr
_refine_ls_matrix_type full
_refine_ls_number_parameters 116
_refine_ls_number_reflns 1578
_refine_ls_number_restraints 0
_refine_ls_restrained_S_all 1.22
_refine_ls_R_factor_all .055
_refine_ls_R_factor_gt .045
_refine_ls_shift/su_max <0.001
_refine_ls_shift/su_mean .000
_refine_ls_structure_factor_coef Fsqd
_refine_ls_weighting_details 'calc w = 1/[\s^2^(Fo^2^)+(0.036P)^2^+1.0778P] where P=(Fo^2^+2Fc^2^)/3'
_refine_ls_weighting_scheme calc
_refine_ls_wR_factor_ref .149
_reflns_number_gt 1270
_reflns_number_total 1578
_reflns_threshold_expression I>2\s(I)
_cod_data_source_file da1173.cif
_cod_data_source_block I
_cod_depositor_comments
;
 Removing duplicate rows from the ATOM_TYPE loop.

 Antanas Vaitkus,
 2018-08-07

The following automatic conversions were performed:

'_chemical_melting_point' value '490-491' was changed to '490.5(5)' -
the average value was taken and precision was estimated.

Automatic conversion script
Id: cif_fix_values 1646 2011-03-28 12:23:43Z adriana 

The following automatic conversions were performed:

'_chemical_melting_point' value '490-491' was changed to '490.5(5)' -
the average value was taken and precision was estimated.

Automatic conversion script
Id: cif_fix_values 1715 2011-07-08 13:25:40Z adriana 
;
_cod_original_cell_volume 649.1(2)
_cod_original_sg_symbol_H-M 'P 2/n'
_cod_database_code 2012013
_cod_database_fobs_code 2012013

loop_
_symmetry_equiv_pos_as_xyz
'x, y, z'
'-x+1/2, y, -z+1/2'
'-x, -y, -z'
'x-1/2, -y, z-1/2'

loop_
_atom_site_label
_atom_site_fract_x
_atom_site_fract_y
_atom_site_fract_z
_atom_site_U_iso_or_equiv
_atom_site_adp_type
_atom_site_calc_flag
_atom_site_refinement_flags
_atom_site_occupancy
_atom_site_disorder_assembly
_atom_site_disorder_group
_atom_site_type_symbol
O1 0.20737(11) .4354(5) 0.57575(12) .0246(4) Uani d . 1 . . O
H1 0.2390 .4655 0.5300 .033(8) Uiso calc R 1 . . H
O2 0.07215(12) .2709(5) 0.69800(12) .0258(4) Uani d . 1 . . O
H2 0.1271 .1621 0.7036 .069(13) Uiso calc R 1 . . H
O3 -0.07741(11) 1.1076(5) 0.79534(11) .0230(4) Uani d . 1 . . O
H3A -0.0308 1.1273 0.7643 .042(9) Uiso calc R 1 . . H
O4 0.19309(11) .7111(5) 1.06635(12) .0225(4) Uani d . 1 . . O
H4 0.1986 .6191 1.1235 .044(10) Uiso calc R 1 . . H
O5 0.25 .3507(7) 0.25 .0243(5) Uani d S 1 . . O
H5A 0.298(2) .221(11) 0.250(3) .051(11) Uiso d . 1 . . H
O6 0.25 .8880(8) 0.75 .0261(5) Uani d S 1 . . O
H6A 0.251(4) .738(16) 0.692(3) .102(18) Uiso d . 1 . . H
C1 0.10420(16) .4680(6) 0.53592(16) .0190(5) Uani d . 1 . . C
C2 0.03826(16) .3815(6) 0.59895(16) .0188(5) Uani d . 1 . . C
C3 -0.06586(16) .4139(6) 0.56214(16) .0199(5) Uani d . 1 . . C
H3B -0.1107 .3549 0.6043 .019(6) Uiso calc R 1 . . H
C4 -0.03683(16) 1.0535(6) 0.89710(16) .0176(4) Uani d . 1 . . C
C5 0.05936(16) .9069(6) 0.93179(16) .0186(5) Uani d . 1 . . C
H5B 0.0993 .8431 0.8853 .019(6) Uiso calc R 1 . . H
C6 0.09686(15) .8541(6) 1.03462(16) .0180(5) Uani d . 1 . . C

loop_
_atom_site_aniso_label
_atom_site_aniso_U_11
_atom_site_aniso_U_22
_atom_site_aniso_U_33
_atom_site_aniso_U_12
_atom_site_aniso_U_13
_atom_site_aniso_U_23
O1 .0151(7) .0399(10) .0192(8) -.0018(7) .0047(6) .0044(7)
O2 .0193(8) .0400(10) .0187(8) .0036(7) .0055(6) .0094(7)
O3 .0171(7) .0380(10) .0144(8) .0021(7) .0048(6) .0043(7)
O4 .0162(7) .0336(9) .0185(8) .0060(7) .0056(6) .0038(7)
O5 .0187(11) .0305(13) .0232(12) 0 .0031(9) 0
O6 .0215(11) .0355(14) .0210(12) 0 .0037(9) 0
C1 .0150(9) .0230(11) .0194(10) -.0008(8) .0045(8) .0008(9)
C2 .0189(10) .0216(11) .0158(10) -.0011(8) .0036(8) .0016(8)
C3 .0179(10) .0255(12) .0178(11) -.0017(9) .0074(8) .0030(9)
C4 .0170(10) .0218(11) .0144(9) -.0012(8) .0045(8) .0012(8)
C5 .0166(10) .0229(11) .0182(10) .0007(8) .0082(8) -.0004(8)
C6 .0144(9) .0195(10) .0202(11) .0002(8) .0042(8) .0012(8)

loop_
_atom_type_symbol
_atom_type_description
_atom_type_scat_dispersion_real
_atom_type_scat_dispersion_imag
_atom_type_scat_source
C C .0033 .0016 'International Tables Vol C Tables 4.2.6.8 and 6.1.1.4'
H H .0000 .0000 'International Tables Vol C Tables 4.2.6.8 and 6.1.1.4'
O O .0106 .0060 'International Tables Vol C Tables 4.2.6.8 and 6.1.1.4'

loop_
_geom_angle_atom_site_label_1
_geom_angle_atom_site_label_2
_geom_angle_atom_site_label_3
_geom_angle_site_symmetry_1
_geom_angle_site_symmetry_3
_geom_angle
_geom_angle_publ_flag
C1 O1 H1 . . 109.5 ?
C2 O2 H2 . . 109.5 ?
C4 O3 H3A . . 109.5 ?
C6 O4 H4 . . 109.5 ?
H5A O5 H5A 2 . 107(6) ?
H6A O6 H6A . 2_556 110(7) ?
C3 C1 O1 3_566 . 122.50(19) yes
C3 C1 C2 3_566 . 119.9(2) yes
O1 C1 C2 . . 117.57(19) yes
O2 C2 C3 . . 118.15(19) yes
O2 C2 C1 . . 122.5(2) yes
C3 C2 C1 . . 119.4(2) yes
C1 C3 C2 3_566 . 120.7(2) yes
C1 C3 H3B 3_566 . 119.6 ?
C2 C3 H3B . . 119.6 ?
O3 C4 C5 . . 122.27(19) yes
O3 C4 C6 . 3_577 117.50(19) yes
C5 C4 C6 . 3_577 120.2(2) yes
C6 C5 C4 . . 120.41(19) yes
C6 C5 H5B . . 119.8 ?
C4 C5 H5B . . 119.8 ?
O4 C6 C5 . . 118.79(19) yes
O4 C6 C4 . 3_577 121.84(19) yes
C5 C6 C4 . 3_577 119.4(2) yes

loop_
_geom_bond_atom_site_label_1
_geom_bond_atom_site_label_2
_geom_bond_site_symmetry_2
_geom_bond_distance
_geom_bond_publ_flag
O1 C1 . 1.386(2) yes
O1 H1 . .8300 n
O2 C2 . 1.378(3) yes
O2 H2 . .8300 n
O3 C4 . 1.381(3) yes
O3 H3A . .8300 n
O4 C6 . 1.379(3) yes
O4 H4 . .8300 n
O5 H5A 2 .80(4) yes
O5 H5A . .80(4) yes
O6 H6A . .95(5) yes
O6 H6A 2_556 .95(5) yes
C1 C3 3_566 1.384(3) yes
C1 C2 . 1.392(3) yes
C2 C3 . 1.391(3) yes
C3 C1 3_566 1.384(3) yes
C3 H3B . .9400 n
C4 C5 . 1.389(3) yes
C4 C6 3_577 1.392(3) yes
C5 C6 . 1.386(3) yes
C5 H5B . .9400 n
C6 C4 3_577 1.392(3) yes

loop_
_geom_hbond_atom_site_label_D
_geom_hbond_atom_site_label_H
_geom_hbond_atom_site_label_A
_geom_hbond_site_symmetry_A
_geom_hbond_distance_DH
_geom_hbond_distance_HA
_geom_hbond_distance_DA
_geom_hbond_angle_DHA
O1 H1 O4 2_556 .83 1.96 2.756(2) 160.4
O2 H2 O6 1_545 .83 1.92 2.735(2) 165.8
O3 H3A O2 1_565 .83 1.88 2.699(2) 168.8
O4 H4 O5 1_556 .83 1.96 2.767(2) 162.9
O5 H5A O3 4_665 .77(3) 2.07(3) 2.826(2) 165(3)
O6 H6A O1 . .95(5) 1.91(5) 2.832(2) 162(3)
